data_7155384
loop_
_publ_author_name
'Rold\'an, Steven'
'Cardona, Adri\`a'
'Conesa, Laura'
'Murga, Juan'
'Falomir, Eva'
'Carda, Miguel'
'Marco, J. Alberto'

_publ_section_title
;
 Synthesis and biological evaluation of simplified pironetin analogues
 with modifications in the side chain and the lactone ring.
;
_journal_issue 1
_journal_name_full 'Organic &amp; biomolecular chemistry'
_journal_page_first 220
_journal_page_last 232
_journal_paper_doi 10.1039/c6ob01585a
_journal_volume 15
_journal_year 2016
_chemical_absolute_configuration ad
_chemical_formula_moiety 'C17 H30 O4'
_chemical_formula_sum 'C17 H30 O4'
_chemical_formula_weight 298.41
_chemical_name_systematic (S)-6-((3S,4S,5S)-3,5-dimethoxy-2,4,6-trimethylheptan-2-yl)-5,6-dihydro-2H-pyran-2-one
_space_group_crystal_system monoclinic
_space_group_IT_number 4
_space_group_name_Hall 'P 2yb'
_space_group_name_H-M_alt 'P 1 21 1'
_symmetry_space_group_name_Hall 'P 2yb'
_symmetry_space_group_name_H-M 'P 1 21 1'
_atom_sites_solution_hydrogens geom
_audit_creation_method SHELXL-2013
_audit_update_record
;
2015-10-15 deposited with the CCDC.
2016-11-22 downloaded from the CCDC.
;
_cell_angle_alpha 90
_cell_angle_beta 94.1421(9)
_cell_angle_gamma 90
_cell_formula_units_Z 2
_cell_length_a 6.89663(7)
_cell_length_b 13.34364(17)
_cell_length_c 9.58347(9)
_cell_measurement_temperature 293(2)
_cell_volume 879.626(17)
_computing_structure_refinement 'SHELXL-2013 (Sheldrick, 2013)'
_diffrn_ambient_temperature 293(2)
_diffrn_measured_fraction_theta_full 0.999
_diffrn_measured_fraction_theta_max 0.996
_diffrn_measurement_device_type 'Cu K\a'
_diffrn_radiation_type CuK\a
_diffrn_radiation_wavelength 1.54184
_diffrn_reflns_av_R_equivalents 0.0528
_diffrn_reflns_av_unetI/netI 0.0259
_diffrn_reflns_Laue_measured_fraction_full 0.999
_diffrn_reflns_Laue_measured_fraction_max 0.996
_diffrn_reflns_limit_h_max 8
_diffrn_reflns_limit_h_min -8
_diffrn_reflns_limit_k_max 16
_diffrn_reflns_limit_k_min -15
_diffrn_reflns_limit_l_max 11
_diffrn_reflns_limit_l_min -11
_diffrn_reflns_number 15732
_diffrn_reflns_point_group_measured_fraction_full 0.999
_diffrn_reflns_point_group_measured_fraction_max 0.996
_diffrn_reflns_theta_full 67.684
_diffrn_reflns_theta_max 71.921
_diffrn_reflns_theta_min 4.626
_exptl_absorpt_coefficient_mu 0.628
_exptl_absorpt_correction_T_max 1.00000
_exptl_absorpt_correction_T_min 0.86283
_exptl_absorpt_correction_type multi-scan
_exptl_absorpt_process_details
;
CrysAlisPro, Agilent Technologies,
Version 1.171.37.31 (release 14-01-2014 CrysAlis171 .NET)
(compiled Jan 14 2014,18:38:05)
Empirical absorption correction using spherical harmonics,
 implemented in SCALE3 ABSPACK scaling algorithm.
Empirical absorption correction using spherical harmonics,
 implemented in SCALE3 ABSPACK scaling algorithm.
;
_exptl_crystal_colour Colorless
_exptl_crystal_density_diffrn 1.127
_exptl_crystal_description needles
_exptl_crystal_F_000 328
_exptl_crystal_size_max 0.2801
_exptl_crystal_size_mid 0.2642
_exptl_crystal_size_min 0.1005
_refine_diff_density_max 0.195
_refine_diff_density_min -0.288
_refine_diff_density_rms 0.053
_refine_ls_abs_structure_details
;
 Refined as an inversion twin.
;
_refine_ls_abs_structure_Flack 0.1(2)
_refine_ls_extinction_method none
_refine_ls_goodness_of_fit_ref 1.057
_refine_ls_hydrogen_treatment constr
_refine_ls_matrix_type full
_refine_ls_number_parameters 198
_refine_ls_number_reflns 3347
_refine_ls_number_restraints 1
_refine_ls_restrained_S_all 1.057
_refine_ls_R_factor_all 0.0473
_refine_ls_R_factor_gt 0.0464
_refine_ls_shift/su_max 0.000
_refine_ls_shift/su_mean 0.000
_refine_ls_structure_factor_coef Fsqd
_refine_ls_weighting_details 'w=1/[\s^2^(Fo^2^)+(0.0978P)^2^+0.0134P] where P=(Fo^2^+2Fc^2^)/3'
_refine_ls_weighting_scheme calc
_refine_ls_wR_factor_gt 0.1191
_refine_ls_wR_factor_ref 0.1208
_reflns_Friedel_coverage 0.913
_reflns_Friedel_fraction_full 0.999
_reflns_Friedel_fraction_max 0.995
_reflns_number_gt 3274
_reflns_number_total 3347
_reflns_threshold_expression 'I > 2\s(I)'
_cod_data_source_file c6ob01585a2.cif
_cod_data_source_block str1727
_cod_depositor_comments 'Adding full bibliography for 7155377--7155385.cif.'
_cod_database_code 7155384
_shelx_space_group_comment
;
The symmetry employed for this shelxl refinement is uniquely defined
by the following loop, which should always be used as a source of
symmetry information in preference to the above space-group names.
They are only intended as comments.
;
_shelxl_version_number 2013-3

loop_
_space_group_symop_operation_xyz
'x, y, z'
'-x, y+1/2, -z'

loop_
_atom_site_label
_atom_site_type_symbol
_atom_site_fract_x
_atom_site_fract_y
_atom_site_fract_z
_atom_site_U_iso_or_equiv
_atom_site_adp_type
_atom_site_occupancy
_atom_site_site_symmetry_order
_atom_site_calc_flag
_atom_site_refinement_flags_posn
_atom_site_refinement_flags_adp
O2 O 0.7318(2) 0.66179(13) 0.60803(14) 0.0396(4) Uani 1 1 d . .
O1 O 0.5250(2) 0.84336(12) 0.66679(15) 0.0390(4) Uani 1 1 d . .
O3 O 0.9356(2) 0.47843(12) 0.81206(17) 0.0408(4) Uani 1 1 d . .
C11 C 0.7278(3) 0.50258(16) 0.79990(19) 0.0343(4) Uani 1 1 d . .
H11 H 0.6838 0.4996 0.7004 0.041 Uiso 1 1 calc R U
C7 C 0.8178(3) 0.67899(15) 0.7463(2) 0.0338(4) Uani 1 1 d . .
H7 H 0.9521 0.6547 0.7486 0.041 Uiso 1 1 calc R U
C4 C 0.7300(3) 0.86037(16) 0.67027(18) 0.0333(4) Uani 1 1 d . .
H4 H 0.7765 0.8407 0.5800 0.040 Uiso 1 1 calc R U
C8 C 0.7082(3) 0.61195(16) 0.8476(2) 0.0334(4) Uani 1 1 d . .
C10 C 0.4910(3) 0.63898(18) 0.8396(2) 0.0390(5) Uani 1 1 d . .
H10A H 0.4320 0.6206 0.7494 0.058 Uiso 1 1 calc R U
H10B H 0.4767 0.7098 0.8532 0.058 Uiso 1 1 calc R U
H10C H 0.4286 0.6034 0.9110 0.058 Uiso 1 1 calc R U
C13 C 0.6707(4) 0.32208(18) 0.8299(2) 0.0423(5) Uani 1 1 d . .
H13 H 0.5832 0.2694 0.8353 0.051 Uiso 1 1 calc R U
C3 C 0.7679(3) 0.97291(18) 0.6928(2) 0.0384(5) Uani 1 1 d . .
H3 H 0.9086 0.9838 0.6956 0.046 Uiso 1 1 calc R U
C15 C 0.9913(3) 0.38436(19) 0.7840(3) 0.0434(5) Uani 1 1 d . .
C9 C 0.7981(4) 0.62521(19) 0.9980(2) 0.0428(5) Uani 1 1 d . .
H9A H 0.7390 0.5788 1.0587 0.064 Uiso 1 1 calc R U
H9B H 0.7761 0.6925 1.0288 0.064 Uiso 1 1 calc R U
H9C H 0.9354 0.6126 1.0005 0.064 Uiso 1 1 calc R U
C12 C 0.6148(3) 0.42462(18) 0.8748(2) 0.0410(5) Uani 1 1 d . .
H12A H 0.6419 0.4315 0.9751 0.049 Uiso 1 1 calc R U
H12B H 0.4766 0.4347 0.8534 0.049 Uiso 1 1 calc R U
O4 O 1.1599(3) 0.36771(17) 0.7695(3) 0.0708(7) Uani 1 1 d . .
C6 C 1.0386(4) 0.8221(2) 0.8247(3) 0.0481(6) Uani 1 1 d . .
H6A H 1.0955 0.7750 0.8915 0.072 Uiso 1 1 calc R U
H6B H 1.0429 0.8880 0.8648 0.072 Uiso 1 1 calc R U
H6C H 1.1102 0.8215 0.7424 0.072 Uiso 1 1 calc R U
C5 C 0.8264(3) 0.79275(16) 0.7853(2) 0.0336(4) Uani 1 1 d . .
H5 H 0.7545 0.8015 0.8690 0.040 Uiso 1 1 calc R U
C14 C 0.8439(3) 0.30518(19) 0.7824(2) 0.0425(5) Uani 1 1 d . .
H14 H 0.8720 0.2422 0.7477 0.051 Uiso 1 1 calc R U
C16 C 0.4323(4) 0.8237(2) 0.5327(3) 0.0533(6) Uani 1 1 d . .
H16A H 0.3111 0.8593 0.5224 0.080 Uiso 1 1 calc R U
H16B H 0.4085 0.7531 0.5228 0.080 Uiso 1 1 calc R U
H16C H 0.5146 0.8455 0.4619 0.080 Uiso 1 1 calc R U
C1 C 0.6741(4) 1.0335(2) 0.5708(3) 0.0544(6) Uani 1 1 d . .
H1A H 0.7248 1.0116 0.4852 0.082 Uiso 1 1 calc R U
H1B H 0.7028 1.1033 0.5851 0.082 Uiso 1 1 calc R U
H1C H 0.5359 1.0237 0.5654 0.082 Uiso 1 1 calc R U
C17 C 0.8665(5) 0.6451(3) 0.5067(3) 0.0672(8) Uani 1 1 d . .
H17A H 0.9360 0.5840 0.5278 0.101 Uiso 1 1 calc R U
H17B H 0.9566 0.7000 0.5074 0.101 Uiso 1 1 calc R U
H17C H 0.7986 0.6400 0.4159 0.101 Uiso 1 1 calc R U
C2 C 0.6971(4) 1.0105(2) 0.8306(3) 0.0495(6) Uani 1 1 d . .
H2A H 0.5602 0.9980 0.8322 0.074 Uiso 1 1 calc R U
H2B H 0.7212 1.0812 0.8392 0.074 Uiso 1 1 calc R U
H2C H 0.7653 0.9760 0.9071 0.074 Uiso 1 1 calc R U

loop_
_atom_site_aniso_label
_atom_site_aniso_U_11
_atom_site_aniso_U_22
_atom_site_aniso_U_33
_atom_site_aniso_U_23
_atom_site_aniso_U_13
_atom_site_aniso_U_12
O2 0.0497(8) 0.0355(8) 0.0340(7) -0.0036(6) 0.0060(6) -0.0019(7)
O1 0.0339(7) 0.0392(9) 0.0428(7) 0.0044(6) -0.0044(5) -0.0023(6)
O3 0.0313(7) 0.0294(8) 0.0609(8) -0.0033(6) -0.0023(6) 0.0007(6)
C11 0.0309(9) 0.0309(11) 0.0400(9) 0.0006(7) -0.0046(7) 0.0005(7)
C7 0.0315(8) 0.0303(11) 0.0392(9) -0.0007(7) 0.0007(7) 0.0019(7)
C4 0.0342(9) 0.0316(11) 0.0339(8) 0.0015(7) 0.0009(7) -0.0012(8)
C8 0.0339(9) 0.0290(11) 0.0364(9) 0.0016(7) -0.0037(7) 0.0015(8)
C10 0.0357(9) 0.0367(13) 0.0448(9) 0.0057(8) 0.0050(8) 0.0026(8)
C13 0.0465(11) 0.0310(12) 0.0483(10) 0.0041(8) -0.0043(9) -0.0074(8)
C3 0.0394(10) 0.0307(11) 0.0451(10) 0.0038(8) 0.0030(8) -0.0029(9)
C15 0.0398(11) 0.0328(12) 0.0566(11) -0.0048(9) -0.0036(9) 0.0036(8)
C9 0.0549(13) 0.0340(11) 0.0380(9) 0.0029(8) -0.0073(8) -0.0011(9)
C12 0.0376(10) 0.0331(11) 0.0517(10) 0.0039(9) -0.0005(8) -0.0020(8)
O4 0.0392(9) 0.0454(11) 0.1277(19) -0.0159(12) 0.0057(10) 0.0072(9)
C6 0.0423(11) 0.0392(13) 0.0604(12) -0.0009(10) -0.0122(9) -0.0023(9)
C5 0.0347(9) 0.0291(11) 0.0362(8) 0.0006(7) -0.0023(7) -0.0006(8)
C14 0.0507(12) 0.0293(11) 0.0460(10) -0.0026(8) -0.0062(8) 0.0012(9)
C16 0.0526(13) 0.0475(15) 0.0561(12) 0.0029(10) -0.0212(11) -0.0037(10)
C1 0.0619(15) 0.0368(13) 0.0634(14) 0.0162(11) -0.0038(11) -0.0015(11)
C17 0.083(2) 0.069(2) 0.0530(13) -0.0161(13) 0.0292(14) -0.0087(15)
C2 0.0611(14) 0.0318(12) 0.0563(12) -0.0067(10) 0.0086(10) -0.0003(11)

loop_
_atom_type_symbol
_atom_type_description
_atom_type_scat_dispersion_real
_atom_type_scat_dispersion_imag
_atom_type_scat_source
C C 0.0181 0.0091 'International Tables Vol C Tables 4.2.6.8 and 6.1.1.4'
H H 0.0000 0.0000 'International Tables Vol C Tables 4.2.6.8 and 6.1.1.4'
O O 0.0492 0.0322 'International Tables Vol C Tables 4.2.6.8 and 6.1.1.4'

loop_
_geom_angle_atom_site_label_1
_geom_angle_atom_site_label_2
_geom_angle_atom_site_label_3
_geom_angle
C17 O2 C7 114.4(2)
C16 O1 C4 115.50(16)
C15 O3 C11 118.74(17)
O3 C11 C12 110.21(17)
O3 C11 C8 106.93(16)
C12 C11 C8 116.91(17)
O2 C7 C8 107.35(16)
O2 C7 C5 112.55(16)
C8 C7 C5 114.87(16)
O1 C4 C3 108.43(16)
O1 C4 C5 107.42(15)
C3 C4 C5 114.32(16)
C10 C8 C9 110.22(17)
C10 C8 C11 108.28(17)
C9 C8 C11 110.47(16)
C10 C8 C7 110.45(16)
C9 C8 C7 109.75(17)
C11 C8 C7 107.63(16)
C14 C13 C12 120.8(2)
C2 C3 C1 110.2(2)
C2 C3 C4 112.44(18)
C1 C3 C4 110.56(19)
O4 C15 O3 119.2(2)
O4 C15 C14 122.8(2)
O3 C15 C14 117.8(2)
C13 C12 C11 109.96(19)
C6 C5 C4 112.46(18)
C6 C5 C7 108.99(17)
C4 C5 C7 113.02(16)
C13 C14 C15 121.0(2)

loop_
_geom_bond_atom_site_label_1
_geom_bond_atom_site_label_2
_geom_bond_distance
O2 C17 1.409(3)
O2 C7 1.430(2)
O1 C16 1.418(3)
O1 C4 1.430(2)
O3 C15 1.346(3)
O3 C11 1.466(2)
C11 C12 1.512(3)
C11 C8 1.538(3)
C7 C8 1.556(3)
C7 C5 1.564(3)
C4 C3 1.537(3)
C4 C5 1.538(3)
C8 C10 1.538(3)
C8 C9 1.538(3)
C13 C14 1.327(4)
C13 C12 1.493(3)
C3 C2 1.525(3)
C3 C1 1.526(3)
C15 O4 1.201(3)
C15 C14 1.466(4)
C6 C5 1.535(3)
